data_4321534
loop_
_publ_author_name
'M. Clemente-Le\'on'
'E. Coronado'
'J. R. Gal\'an-Mascar\'os'
'C. J. G\'omez-Garc\'ia'
'E. Canadell'

_publ_section_title
;
 Hybrid Molecular Materials Based upon the Photochromic Nitroprusside
 Complex, [Fe(CN)5NO]2-, and Organic \p-Electron Donors. Synthesis,
 Structure, and Properties of the Radical Salt (TTF)7[Fe(CN)5NO]2 (TTF =
 Tetrathiafulvalene)
;
_journal_name_full 'Inorganic Chemistry'
_journal_page_first 5394
_journal_page_last 5397
_journal_paper_doi 10.1021/ic0002566
_journal_volume 39
_journal_year 2000
_chemical_formula_sum 'C26 H14 Fe N6 O S14'
_chemical_formula_weight 931.12
_chemical_name_systematic
;
 ?
;
_space_group_IT_number 14
_symmetry_cell_setting monoclinic
_symmetry_space_group_name_Hall '-P 2ybc'
_symmetry_space_group_name_H-M 'P 1 21/c 1'
_atom_sites_solution_hydrogens geom
_atom_sites_solution_primary direct
_atom_sites_solution_secondary difmap
_audit_creation_method SHELXL
_cell_angle_alpha 90.00
_cell_angle_beta 93.616(14)
_cell_angle_gamma 90.00
_cell_formula_units_Z 4
_cell_length_a 10.536(2)
_cell_length_b 13.038(6)
_cell_length_c 26.405(4)
_cell_measurement_temperature 293(2)
_cell_volume 3620.0(19)
_computing_structure_refinement 'SHELXL-93 (Sheldrick, 1993)'
_computing_structure_solution 'SHELXS-86 (Sheldrick, 1990)'
_diffrn_ambient_temperature 293(2)
_diffrn_measurement_device 'CAD4 Enraf-Nonius'
_diffrn_measurement_method 'w-scan method'
_diffrn_radiation_monochromator graphite
_diffrn_radiation_source 'fine-focus sealed tube'
_diffrn_radiation_type MoKa
_diffrn_radiation_wavelength 0.71069
_diffrn_reflns_av_R_equivalents 0.0770
_diffrn_reflns_av_sigmaI/netI 0.1183
_diffrn_reflns_limit_h_max 12
_diffrn_reflns_limit_h_min 0
_diffrn_reflns_limit_k_max 15
_diffrn_reflns_limit_k_min 0
_diffrn_reflns_limit_l_max 31
_diffrn_reflns_limit_l_min -31
_diffrn_reflns_number 6732
_diffrn_reflns_theta_max 24.97
_diffrn_reflns_theta_min 1.55
_exptl_absorpt_coefficient_mu 1.259
_exptl_crystal_colour black
_exptl_crystal_density_diffrn 1.708
_exptl_crystal_description prism
_exptl_crystal_F_000 1880
_exptl_crystal_size_max 0.15
_exptl_crystal_size_mid 0.1
_exptl_crystal_size_min 0.03
_refine_diff_density_max 0.380
_refine_diff_density_min -0.334
_refine_diff_density_rms 0.075
_refine_ls_extinction_method none
_refine_ls_goodness_of_fit_all 0.978
_refine_ls_goodness_of_fit_obs 1.110
_refine_ls_matrix_type full
_refine_ls_number_parameters 419
_refine_ls_number_reflns 4838
_refine_ls_number_restraints 0
_refine_ls_restrained_S_all 1.138
_refine_ls_restrained_S_obs 1.110
_refine_ls_R_factor_all 0.1585
_refine_ls_R_factor_obs 0.0407
_refine_ls_shift/esd_max 0.048
_refine_ls_shift/esd_mean 0.002
_refine_ls_structure_factor_coef Fsqd
_refine_ls_weighting_details 'w=3D1/[s^2^(Fo^2^)+( 0.0359P)^2^+3.3459P] where P=3D(Fo^2^+2Fc^2^)/3'
_refine_ls_weighting_scheme calc
_refine_ls_wR_factor_all 0.1345
_refine_ls_wR_factor_obs 0.0913
_reflns_number_observed 3278
_reflns_number_total 6359
_reflns_observed_criterion >2sigma(I)
_cod_data_source_file ic0002566.cif
_cod_data_source_block t
_cod_depositor_comments
;
The following automatic conversions were performed:

'_refine_ls_weighting_scheme' value 'calc w=3D1/[s^2^(Fo^2^)+(
0.0359P)^2^+3.3459P] where P=3D(Fo^2^+2Fc^2^)/3' was changed to
'calc'. New tag '_refine_ls_weighting_details' was created. The value
of the new tag was set to 'w=3D1/[s^2^(Fo^2^)+( 0.0359P)^2^+3.3459P]
where P=3D(Fo^2^+2Fc^2^)/3'.

Automatic conversion script
Id: cif_fix_values 3143 2015-03-26 13:38:13Z robertas 
;
_cod_database_code 4321534

loop_
_symmetry_equiv_pos_as_xyz
'x, y, z'
'-x, y+1/2, -z+1/2'
'-x, -y, -z'
'x, -y-1/2, z-1/2'

loop_
_atom_site_aniso_label
_atom_site_aniso_U_11
_atom_site_aniso_U_22
_atom_site_aniso_U_33
_atom_site_aniso_U_23
_atom_site_aniso_U_13
_atom_site_aniso_U_12
=46e 0.0353(4) 0.0490(4) 0.0542(5) -0.0027(4) 0.0010(3) 0.0025(4)
O 0.040(2) 0.101(4) 0.107(4) 0.017(3) 0.001(2) 0.000(3)
N2 0.055(3) 0.051(3) 0.104(5) -0.003(3) 0.009(3) -0.003(3)
N3 0.065(4) 0.077(4) 0.067(4) 0.000(3) 0.011(3) -0.004(3)
N4 0.063(3) 0.058(3) 0.093(4) -0.001(3) 0.014(3) 0.009(3)
N5 0.059(3) 0.114(5) 0.062(4) -0.021(4) -0.007(3) 0.005(3)
N6 0.042(3) 0.062(3) 0.061(3) -0.002(3) 0.000(2) -0.004(3)
N101 0.034(3) 0.059(3) 0.071(3) -0.003(3) 0.005(2) 0.002(2)
C102 0.034(3) 0.055(4) 0.067(4) -0.008(3) 0.002(3) -0.004(3)
C103 0.036(3) 0.049(3) 0.061(4) 0.001(3) 0.007(3) 0.003(3)
C104 0.043(3) 0.062(4) 0.042(3) 0.001(3) 0.002(2) 0.009(3)
C105 0.041(3) 0.073(4) 0.057(4) -0.015(4) -0.006(3) 0.005(3)
C106 0.052(3) 0.039(3) 0.037(3) -0.003(2) -0.001(2) -0.003(3)
S1 0.0683(10) 0.0532(8) 0.0568(10) 0.0034(7) 0.0158(8) 0.0111(8)
S2 0.0547(9) 0.0742(11) 0.0567(10) 0.0078(8) 0.0007(7) 0.0167(8)
C1 0.053(3) 0.047(3) 0.035(3) -0.004(2) 0.001(2) 0.004(3)
S21 0.0860(12) 0.0563(9) 0.0607(11) -0.0059(8) -0.0056(9) 0.0040(9)
S22 0.0960(13) 0.0511(9) 0.0635(11) -0.0069(8) 0.0136(9) 0.0147(9)
S23 0.0917(13) 0.0618(10) 0.0449(10) -0.0042(8) 0.0128(8) 0.0096(9)
S24 0.0899(13) 0.0549(9) 0.0587(11) -0.0025(8) 0.0017(9) -0.0063(9)
C21 0.076(4) 0.042(3) 0.049(4) 0.001(3) 0.003(3) 0.007(3)
C22 0.086(5) 0.042(3) 0.038(3) 0.000(2) 0.004(3) 0.004(3)
S31 0.0658(10) 0.0530(9) 0.0515(9) -0.0066(7) -0.0043(7) -0.0097(8)
S32 0.0596(10) 0.0595(9) 0.0572(10) -0.0088(8) 0.0019(7) 0.0008(8)
S33 0.0680(11) 0.0595(9) 0.0704(12) -0.0119(8) 0.0139(9) -0.0023(8)
S34 0.0581(9) 0.0537(8) 0.0484(9) -0.0026(7) -0.0016(7) -0.0114(7)
C31 0.059(4) 0.043(3) 0.042(3) -0.002(2) -0.004(3) 0.001(3)
C32 0.056(4) 0.045(3) 0.041(3) 0.006(2) -0.002(3) -0.005(3)
S41 0.0450(8) 0.0534(8) 0.0526(9) -0.0060(7) 0.0001(7) 0.0002(7)
S42 0.0507(9) 0.0532(8) 0.0552(9) -0.0118(7) 0.0058(7) 0.0031(7)
S43 0.0555(9) 0.0605(9) 0.0527(9) -0.0123(8) 0.0039(7) 0.0103(8)
S44 0.0442(8) 0.0576(9) 0.0550(10) -0.0016(7) 0.0032(7) -0.0018(7)
C41 0.043(3) 0.040(3) 0.044(3) 0.003(2) 0.003(2) 0.001(2)
C42 0.044(3) 0.045(3) 0.041(3) 0.000(2) 0.000(2) 0.007(2)

loop_
_atom_site_label
_atom_site_type_symbol
_atom_site_fract_x
_atom_site_fract_y
_atom_site_fract_z
_atom_site_U_iso_or_equiv
_atom_site_thermal_displace_type
_atom_site_occupancy
_atom_site_calc_flag
_atom_site_refinement_flags
_atom_site_disorder_group
=46e Fe 0.57710(7) 0.74467(6) 0.38199(3) 0.0462(2) Uani 1 d . .
O O 0.8424(4) 0.7461(4) 0.3875(2) 0.0826(14) Uani 1 d . .
N2 N 0.5642(5) 0.9799(4) 0.3724(2) 0.070(2) Uani 1 d . .
N3 N 0.5495(5) 0.7219(4) 0.2656(2) 0.070(2) Uani 1 d . .
N4 N 0.5308(5) 0.5117(4) 0.3886(2) 0.071(2) Uani 1 d . .
N5 N 0.5399(5) 0.7622(5) 0.4970(2) 0.079(2) Uani 1 d . .
N6 N 0.2839(4) 0.7560(4) 0.3734(2) 0.0550(12) Uani 1 d . .
N101 N 0.7334(4) 0.7440(4) 0.3860(2) 0.0548(12) Uani 1 d . .
C102 C 0.5685(5) 0.8927(4) 0.3759(2) 0.0521(14) Uani 1 d . .
C103 C 0.5620(5) 0.7317(4) 0.3087(3) 0.0485(14) Uani 1 d . .
C104 C 0.5518(5) 0.5977(5) 0.3865(2) 0.0491(14) Uani 1 d . .
C105 C 0.5545(5) 0.7569(5) 0.4544(2) 0.057(2) Uani 1 d . .
C106 C 0.3938(5) 0.7522(4) 0.3762(2) 0.0429(12) Uani 1 d . .
S1 S 1.1041(2) 0.58663(12) 0.44474(6) 0.0589(4) Uani 1 d . .
S2 S 1.18449(15) 0.42904(13) 0.52009(6) 0.0620(4) Uani 1 d . .
C1 C 1.0593(5) 0.5033(4) 0.4928(2) 0.0451(13) Uani 1 d . .
C3 C 1.2616(7) 0.5464(6) 0.4480(3) 0.074(2) Uiso 1 d . .
C4 C 1.2977(7) 0.4779(5) 0.4818(3) 0.070(2) Uiso 1 d . .
H3 H 0.2961(64) 0.5804(52) 0.4233(26) 0.106(25) Uiso 1 d . .
H4 H 1.3868(80) 0.4421(64) 0.4876(30) 0.150(31) Uiso 1 d . .
S21 S 0.7975(2) 0.18478(13) 0.32735(6) 0.0681(5) Uani 1 d . .
S22 S 0.8297(2) 0.34744(12) 0.40137(7) 0.0698(5) Uani 1 d . .
S23 S 1.0953(2) 0.20099(12) 0.30535(6) 0.0658(5) Uani 1 d . .
S24 S 1.1301(2) 0.35294(13) 0.38504(6) 0.0680(5) Uani 1 d . .
C21 C 0.8981(6) 0.2689(4) 0.3585(2) 0.0554(15) Uani 1 d . .
C22 C 1.0281(6) 0.2739(4) 0.3503(2) 0.055(2) Uani 1 d . .
C23 C 0.6650(7) 0.2259(6) 0.3544(3) 0.076(2) Uiso 1 d . .
C24 C 0.6773(7) 0.3001(6) 0.3890(3) 0.078(2) Uiso 1 d . .
C25 C 1.2459(8) 0.2491(6) 0.3175(3) 0.076(2) Uiso 1 d . .
C26 C 1.2609(7) 0.3192(6) 0.3533(3) 0.074(2) Uiso 1 d . .
H23 H 1.4090(58) 0.8080(46) 0.6483(22) 0.080(20) Uiso 1 d . .
H24 H 1.3838(86) 0.8291(74) 0.0854(34) 0.181(40) Uiso 1 d . .
H25 H 0.7015(72) 0.7812(60) 0.6905(29) 0.119(31) Uiso 1 d . .
H26 H 0.6674(54) 0.6502(42) 0.6349(21) 0.069(18) Uiso 1 d . .
S31 S 1.13948(15) 0.57423(11) 0.30031(6) 0.0571(4) Uani 1 d . .
S32 S 1.16479(15) 0.41893(12) 0.22042(6) 0.0588(4) Uani 1 d . .
S33 S 0.8358(2) 0.53326(12) 0.29707(7) 0.0656(5) Uani 1 d . .
S34 S 0.86309(14) 0.36983(11) 0.22156(6) 0.0536(4) Uani 1 d . .
C31 C 1.0641(5) 0.4829(4) 0.2600(2) 0.0480(14) Uani 1 d . .
C32 C 0.9379(5) 0.4644(4) 0.2600(2) 0.0474(13) Uani 1 d . .
C33 C 1.2908(6) 0.5493(5) 0.2813(2) 0.060(2) Uiso 1 d . .
C34 C 1.3002(7) 0.4795(6) 0.2459(3) 0.066(2) Uiso 1 d . .
C35 C 0.6996(7) 0.4665(5) 0.2754(3) 0.072(2) Uiso 1 d . .
C36 C 0.7125(7) 0.3938(5) 0.2420(3) 0.067(2) Uiso 1 d . .
H33 H 1.3488(60) 0.5904(51) 0.2934(24) 0.096(23) Uiso 1 d . .
H34 H 1.3541(60) 0.4643(49) 0.2327(25) 0.087(24) Uiso 1 d . .
H35 H 0.6243(64) 0.5025(49) 0.2946(25) 0.108(24) Uiso 1 d . .
H36 H 0.6573(60) 0.3457(53) 0.2264(24) 0.098(23) Uiso 1 d . .
S41 S 1.20813(13) 0.14797(11) 0.46110(6) 0.0505(4) Uani 1 d . .
S42 S 1.10601(14) -0.00509(11) 0.38881(6) 0.0529(4) Uani 1 d . .
S43 S 0.92898(14) 0.18416(12) 0.49942(6) 0.0562(4) Uani 1 d . .
S44 S 0.82682(13) 0.02745(11) 0.42950(6) 0.0523(4) Uani 1 d . .
C41 C 1.0778(5) 0.0812(4) 0.4365(2) 0.0420(12) Uani 1 d . .
C42 C 0.9567(5) 0.0942(4) 0.4532(2) 0.0435(13) Uani 1 d . .
C43 C 1.3135(6) 0.0870(5) 0.4232(2) 0.057(2) Uiso 1 d . .
C44 C 1.2675(6) 0.0172(5) 0.3913(3) 0.058(2) Uiso 1 d . .
C45 C 0.7700(6) 0.1552(5) 0.5005(3) 0.061(2) Uiso 1 d . .
C46 C 0.7232(7) 0.0864(5) 0.4695(2) 0.061(2) Uiso 1 d . .
H43 H 0.6090(67) 0.8881(52) 0.5658(26) 0.112(26) Uiso 1 d . .
H44 H 1.2948(51) -0.0230(42) 0.3735(21) 0.066(18) Uiso 1 d . .
H45 H 0.2609(57) 0.8060(46) 0.4801(24) 0.082(21) Uiso 1 d . .
H46 H 0.6582(58) 0.0523(45) 0.4611(22) 0.080(20) Uiso 1 d . .

loop_
_atom_type_symbol
_atom_type_description
_atom_type_scat_dispersion_real
_atom_type_scat_dispersion_imag
_atom_type_scat_source
C C 0.0033 0.0016 'International Tables Vol C Tables 4.2.6.8 and 6.1.1.4'
H H 0.0000 0.0000 'International Tables Vol C Tables 4.2.6.8 and 6.1.1.4'
N N 0.0061 0.0033 'International Tables Vol C Tables 4.2.6.8 and 6.1.1.4'
O O 0.0106 0.0060 'International Tables Vol C Tables 4.2.6.8 and 6.1.1.4'
S S 0.1246 0.1234 'International Tables Vol C Tables 4.2.6.8 and 6.1.1.4'
Fe Fe 0.3463 0.8444 'International Tables Vol C Tables 4.2.6.8 and 6.1.1.4'

loop_
_geom_angle_atom_site_label_1
_geom_angle_atom_site_label_2
_geom_angle_atom_site_label_3
_geom_angle
_geom_angle_site_symmetry_1
_geom_angle_site_symmetry_3
_geom_angle_publ_flag
N101 Fe C106 177.3(2) . . ?
N101 Fe C102 93.0(2) . . ?
C106 Fe C102 84.3(2) . . ?
N101 Fe C104 97.6(2) . . ?
C106 Fe C104 85.1(2) . . ?
C102 Fe C104 169.4(2) . . ?
N101 Fe C103 94.7(2) . . ?
C106 Fe C103 84.7(2) . . ?
C102 Fe C103 90.2(2) . . ?
C104 Fe C103 88.4(2) . . ?
N101 Fe C105 97.0(2) . . ?
C106 Fe C105 83.7(2) . . ?
C102 Fe C105 89.6(3) . . ?
C104 Fe C105 89.7(3) . . ?
C103 Fe C105 168.3(2) . . ?
O N101 Fe 177.6(5) . . ?
N2 C102 Fe 179.5(5) . . ?
N3 C103 Fe 177.6(5) . . ?
N4 C104 Fe 176.7(5) . . ?
N5 C105 Fe 178.6(6) . . ?
N6 C106 Fe 179.0(5) . . ?
C3 S1 C1 94.4(3) . . ?
C4 S2 C1 94.9(3) . . ?
C1 C1 S2 122.8(6) 3_766 . ?
C1 C1 S1 123.1(6) 3_766 . ?
S2 C1 S1 114.1(3) . . ?
C4 C3 S1 118.6(6) . . ?
C3 C4 S2 118.0(6) . . ?
C23 S21 C21 95.5(3) . . ?
C21 S22 C24 94.9(3) . . ?
C22 S23 C25 94.9(4) . . ?
C22 S24 C26 94.6(3) . . ?
C22 C21 S21 122.7(4) . . ?
C22 C21 S22 121.9(4) . . ?
S21 C21 S22 115.4(4) . . ?
C21 C22 S23 122.2(4) . . ?
C21 C22 S24 122.1(4) . . ?
S23 C22 S24 115.7(4) . . ?
C24 C23 S21 118.1(7) . . ?
C23 C24 S22 116.0(6) . . ?
C26 C25 S23 117.1(7) . . ?
C25 C26 S24 117.7(7) . . ?
C33 S31 C31 95.0(3) . . ?
C34 S32 C31 93.8(3) . . ?
C35 S33 C32 94.8(3) . . ?
C36 S34 C32 94.6(3) . . ?
C32 C31 S32 123.4(4) . . ?
C32 C31 S31 121.9(4) . . ?
S32 C31 S31 114.7(3) . . ?
C31 C32 S33 123.3(4) . . ?
C31 C32 S34 122.1(4) . . ?
S33 C32 S34 114.5(3) . . ?
C34 C33 S31 116.7(6) . . ?
C33 C34 S32 119.7(6) . . ?
C36 C35 S33 117.7(6) . . ?
C35 C36 S34 118.4(6) . . ?
C41 S41 C43 94.3(3) . . ?
C44 S42 C41 94.4(3) . . ?
C45 S43 C42 94.1(3) . . ?
C42 S44 C46 94.1(3) . . ?
C42 C41 S41 123.2(4) . . ?
C42 C41 S42 121.0(4) . . ?
S41 C41 S42 115.8(3) . . ?
C41 C42 S44 123.6(4) . . ?
C41 C42 S43 120.4(4) . . ?
S44 C42 S43 115.9(3) . . ?
C44 C43 S41 117.7(5) . . ?
C43 C44 S42 117.8(5) . . ?
C46 C45 S43 118.4(6) . . ?
C45 C46 S44 117.5(6) . . ?

loop_
_geom_bond_atom_site_label_1
_geom_bond_atom_site_label_2
_geom_bond_distance
_geom_bond_site_symmetry_2
_geom_bond_publ_flag
=46e N101 1.644(4) . ?
=46e C106 1.930(5) . ?
=46e C102 1.938(6) . ?
=46e C104 1.939(6) . ?
=46e C103 1.940(7) . ?
=46e C105 1.947(7) . ?
O N101 1.146(5) . ?
N2 C102 1.142(7) . ?
N3 C103 1.144(7) . ?
N4 C104 1.145(7) . ?
N5 C105 1.147(7) . ?
N6 C106 1.157(6) . ?
S1 C3 1.737(7) . ?
S1 C1 1.758(5) . ?
S2 C4 1.733(7) . ?
S2 C1 1.754(5) . ?
C1 C1 1.331(10) 3_766 ?
C3 C4 1.302(9) . ?
S21 C23 1.695(8) . ?
S21 C21 1.702(6) . ?
S22 C21 1.718(6) . ?
S22 C24 1.732(8) . ?
S23 C22 1.709(6) . ?
S23 C25 1.717(8) . ?
S24 C22 1.713(6) . ?
S24 C26 1.715(7) . ?
C21 C22 1.402(8) . ?
C23 C24 1.330(9) . ?
C25 C26 1.318(10) . ?
S31 C33 1.732(7) . ?
S31 C31 1.754(5) . ?
S32 C34 1.730(7) . ?
S32 C31 1.747(6) . ?
S33 C35 1.743(7) . ?
S33 C32 1.747(6) . ?
S34 C36 1.736(7) . ?
S34 C32 1.753(6) . ?
C31 C32 1.351(7) . ?
C33 C34 1.313(9) . ?
C35 C36 1.308(9) . ?
S41 C41 1.718(5) . ?
S41 C43 1.734(6) . ?
S42 C44 1.724(7) . ?
S42 C41 1.729(5) . ?
S43 C45 1.719(7) . ?
S43 C42 1.731(5) . ?
S44 C42 1.707(5) . ?
S44 C46 1.744(7) . ?
C41 C42 1.386(7) . ?
C43 C44 1.311(8) . ?
C45 C46 1.293(9) . ?
